data_1561070
loop_
_publ_author_name
'Yadav, Priyanka'
'Patel, Vatsa'
'Ballabh, Amar'

_publ_section_title
;
 Role of S&#x2026;O non-bonded interaction in controlling supramolecular
 assemblies in a new series of 2-aminobenzothiazole based organic salts/
 co-crystals
;
_journal_name_full 'Journal of Solid State Chemistry'
_journal_page_first 231
_journal_page_last 238
_journal_paper_doi 10.1016/j.jssc.2018.04.015
_journal_volume 263
_journal_year 2018
_chemical_formula_moiety 'C7 H6 N2 S, C5 H10 O2'
_chemical_formula_sum 'C12 H16 N2 O2 S'
_chemical_formula_weight 252.33
_chemical_name_systematic '2-aminobenzthiazole 2,2-dimethylpropionic acid'
_space_group_crystal_system monoclinic
_space_group_IT_number 14
_space_group_name_Hall '-P 2ybc'
_space_group_name_H-M_alt 'P 1 21/c 1'
_atom_sites_solution_hydrogens mixed
_atom_sites_solution_primary iterative
_cell_angle_alpha 90
_cell_angle_beta 103.083(3)
_cell_angle_gamma 90
_cell_formula_units_Z 4
_cell_length_a 13.7170(4)
_cell_length_b 5.67313(16)
_cell_length_c 17.9752(4)
_cell_measurement_reflns_used 5994
_cell_measurement_temperature 293
_cell_measurement_theta_max 72.6580
_cell_measurement_theta_min 3.6730
_cell_volume 1362.49(7)
_computing_cell_refinement
;
CrysAlisPro, Agilent Technologies,
Version 1.171.36.28 (release 01-02-2013 CrysAlis171 .NET)
(compiled Feb  1 2013,16:14:44)
;
_computing_data_collection
;
CrysAlisPro, Agilent Technologies,
Version 1.171.36.28 (release 01-02-2013 CrysAlis171 .NET)
(compiled Feb  1 2013,16:14:44)
;
_computing_data_reduction
;
CrysAlisPro, Agilent Technologies,
Version 1.171.36.28 (release 01-02-2013 CrysAlis171 .NET)
(compiled Feb  1 2013,16:14:44)
;
_computing_molecular_graphics 'Olex2 (Dolomanov et al., 2009)'
_computing_publication_material 'Olex2 (Dolomanov et al., 2009)'
_computing_structure_refinement 'ShelXL (Sheldrick, 2015)'
_computing_structure_solution 'olex2.solve (Bourhis et al., 2015)'
_diffrn_ambient_temperature 293(2)
_diffrn_detector 'CCD plate'
_diffrn_detector_area_resol_mean 8.0851
_diffrn_detector_type Eos
_diffrn_measured_fraction_theta_full 0.996
_diffrn_measured_fraction_theta_max 0.993
_diffrn_measurement_details
;
#__ type_ start__ end____ width___ exp.time_
  1 omega    2.00   70.00   1.0000    1.0000
omega____ theta____ kappa____ phi______ frames
    -        0.0000   77.0000   60.0000 68

#__ type_ start__ end____ width___ exp.time_
  2 omega   -7.00   46.00   1.0000    1.0000
omega____ theta____ kappa____ phi______ frames
    -        0.0000   57.0000 -180.0000 53

#__ type_ start__ end____ width___ exp.time_
  3 omega  -97.00  -70.00   1.0000    1.0000
omega____ theta____ kappa____ phi______ frames
    -      -42.5000  178.0000    0.0000 27

#__ type_ start__ end____ width___ exp.time_
  4 omega   30.00  127.00   1.0000    1.0000
omega____ theta____ kappa____ phi______ frames
    -       56.0000   38.0000  -60.0000 97

#__ type_ start__ end____ width___ exp.time_
  5 omega   -8.00   81.00   1.0000    1.0000
omega____ theta____ kappa____ phi______ frames
    -       56.0000  -38.0000  120.0000 89

#__ type_ start__ end____ width___ exp.time_
  6 omega   40.00   89.00   1.0000    1.0000
omega____ theta____ kappa____ phi______ frames
    -       56.0000 -125.0000  150.0000 49

#__ type_ start__ end____ width___ exp.time_
  7 omega   -3.00   75.00   1.0000    1.0000
omega____ theta____ kappa____ phi______ frames
    -       56.0000  -57.0000  -30.0000 78

#__ type_ start__ end____ width___ exp.time_
  8 omega   52.00   87.00   1.0000    1.0000
omega____ theta____ kappa____ phi______ frames
    -      112.0000  -25.0000 -180.0000 35

#__ type_ start__ end____ width___ exp.time_
  9 omega   87.00  114.00   1.0000    1.0000
omega____ theta____ kappa____ phi______ frames
    -      112.0000 -111.0000    0.0000 27

#__ type_ start__ end____ width___ exp.time_
 10 omega   41.00   73.00   1.0000    1.0000
omega____ theta____ kappa____ phi______ frames
    -      112.0000  -38.0000   90.0000 32

#__ type_ start__ end____ width___ exp.time_
 11 omega   60.00   87.00   1.0000    1.0000
omega____ theta____ kappa____ phi______ frames
    -      112.0000 -111.0000 -180.0000 27

#__ type_ start__ end____ width___ exp.time_
 12 omega  102.00  138.00   1.0000    1.0000
omega____ theta____ kappa____ phi______ frames
    -      112.0000  111.0000  -30.0000 36

#__ type_ start__ end____ width___ exp.time_
 13 omega   46.00   88.00   1.0000    1.0000
omega____ theta____ kappa____ phi______ frames
    -      112.0000  -25.0000   90.0000 42

#__ type_ start__ end____ width___ exp.time_
 14 omega   40.00   80.00   1.0000    1.0000
omega____ theta____ kappa____ phi______ frames
    -      112.0000 -111.0000    0.0000 40

#__ type_ start__ end____ width___ exp.time_
 15 omega  134.00  161.00   1.0000    1.0000
omega____ theta____ kappa____ phi______ frames
    -      112.0000   25.0000   90.0000 27

#__ type_ start__ end____ width___ exp.time_
 16 omega   72.00  104.00   1.0000    1.0000
omega____ theta____ kappa____ phi______ frames
    -      112.0000 -111.0000   90.0000 32

#__ type_ start__ end____ width___ exp.time_
 17 omega   85.00  150.00   1.0000    1.0000
omega____ theta____ kappa____ phi______ frames
    -      112.0000  178.0000  -90.0000 65

#__ type_ start__ end____ width___ exp.time_
 18 omega   86.00  150.00   1.0000    1.0000
omega____ theta____ kappa____ phi______ frames
    -      112.0000   38.0000  120.0000 64

#__ type_ start__ end____ width___ exp.time_
 19 omega  106.00  168.00   1.0000    1.0000
omega____ theta____ kappa____ phi______ frames
    -      112.0000   50.0000   30.0000 62

#__ type_ start__ end____ width___ exp.time_
 20 omega   96.00  123.00   1.0000    1.0000
omega____ theta____ kappa____ phi______ frames
    -      112.0000   25.0000   90.0000 27

#__ type_ start__ end____ width___ exp.time_
 21 omega   43.00  104.00   1.0000    1.0000
omega____ theta____ kappa____ phi______ frames
    -      112.0000 -111.0000 -120.0000 61

#__ type_ start__ end____ width___ exp.time_
 22 omega   60.00  130.00   1.0000    1.0000
omega____ theta____ kappa____ phi______ frames
    -      112.0000  -64.0000 -180.0000 70

#__ type_ start__ end____ width___ exp.time_
 23 omega   44.00   71.00   1.0000    1.0000
omega____ theta____ kappa____ phi______ frames
    -      112.0000  -25.0000 -120.0000 27

#__ type_ start__ end____ width___ exp.time_
 24 omega  104.00  131.00   1.0000    1.0000
omega____ theta____ kappa____ phi______ frames
    -      112.0000  111.0000  -90.0000 27

#__ type_ start__ end____ width___ exp.time_
 25 omega   39.00   65.00   1.0000    1.0000
omega____ theta____ kappa____ phi______ frames
    -      112.0000  -25.0000  150.0000 26

#__ type_ start__ end____ width___ exp.time_
 26 omega   74.00  102.00   1.0000    1.0000
omega____ theta____ kappa____ phi______ frames
    -      112.0000  -50.0000   30.0000 28

#__ type_ start__ end____ width___ exp.time_
 27 omega  -69.00   21.00   1.0000    1.0000
omega____ theta____ kappa____ phi______ frames
    -        0.0000  -57.0000    0.0000 90

#__ type_ start__ end____ width___ exp.time_
 28 omega  -77.00  -32.00   1.0000    1.0000
omega____ theta____ kappa____ phi______ frames
    -        0.0000  178.0000 -150.0000 45

#__ type_ start__ end____ width___ exp.time_
 29 omega  -50.00   30.00   1.0000    1.0000
omega____ theta____ kappa____ phi______ frames
    -      -42.5000   25.0000  120.0000 80

#__ type_ start__ end____ width___ exp.time_
 30 omega   33.00  123.00   1.0000    1.0000
omega____ theta____ kappa____ phi______ frames
    -       56.0000   64.0000  175.3791 90

#__ type_ start__ end____ width___ exp.time_
 31 omega  -14.00   86.00   1.0000    1.0000
omega____ theta____ kappa____ phi______ frames
    -       56.0000  -77.0000 -120.0000 100

#__ type_ start__ end____ width___ exp.time_
 32 omega   26.00  126.00   1.0000    1.0000
omega____ theta____ kappa____ phi______ frames
    -       56.0000   77.0000    0.0000 100

#__ type_ start__ end____ width___ exp.time_
 33 omega   24.00   50.00   1.0000    1.0000
omega____ theta____ kappa____ phi______ frames
    -       56.0000   80.0000   25.4480 26

#__ type_ start__ end____ width___ exp.time_
 34 omega   26.00  126.00   1.0000    1.0000
omega____ theta____ kappa____ phi______ frames
    -       56.0000   77.0000   90.0000 100

#__ type_ start__ end____ width___ exp.time_
 35 omega   82.00  178.00   1.0000    1.0000
omega____ theta____ kappa____ phi______ frames
    -      112.0000   77.0000    0.0000 96

#__ type_ start__ end____ width___ exp.time_
 36 omega   40.00   93.00   1.0000    1.0000
omega____ theta____ kappa____ phi______ frames
    -      112.0000  -38.0000  -90.0000 53

#__ type_ start__ end____ width___ exp.time_
 37 omega   40.00   93.00   1.0000    1.0000
omega____ theta____ kappa____ phi______ frames
    -      112.0000  -38.0000   30.0000 53

#__ type_ start__ end____ width___ exp.time_
 38 omega   78.00  178.00   1.0000    1.0000
omega____ theta____ kappa____ phi______ frames
    -      112.0000   25.0000  -30.0000 100

#__ type_ start__ end____ width___ exp.time_
 39 omega   40.00  178.00   1.0000    1.0000
omega____ theta____ kappa____ phi______ frames
    -      112.0000   12.0000 -120.0000 138

#__ type_ start__ end____ width___ exp.time_
 40 omega   40.00  116.00   1.0000    1.0000
omega____ theta____ kappa____ phi______ frames
    -      112.0000 -111.0000  -60.0000 76

#__ type_ start__ end____ width___ exp.time_
 41 omega   42.00  142.00   1.0000    1.0000
omega____ theta____ kappa____ phi______ frames
    -      112.0000  -77.0000    0.0000 100

#__ type_ start__ end____ width___ exp.time_
 42 omega   40.00   93.00   1.0000    1.0000
omega____ theta____ kappa____ phi______ frames
    -      112.0000  -38.0000  -30.0000 53

#__ type_ start__ end____ width___ exp.time_
 43 omega   82.00  178.00   1.0000    1.0000
omega____ theta____ kappa____ phi______ frames
    -      112.0000   77.0000   60.0000 96

#__ type_ start__ end____ width___ exp.time_
 44 omega   86.00  128.00   1.0000    1.0000
omega____ theta____ kappa____ phi______ frames
    -      112.0000   38.0000  150.0000 42

#__ type_ start__ end____ width___ exp.time_
 45 omega   86.00  178.00   1.0000    1.0000
omega____ theta____ kappa____ phi______ frames
    -      112.0000   38.0000  -90.0000 92
;
_diffrn_measurement_device 'four-circle diffractometer'
_diffrn_measurement_device_type 'Xcalibur, Eos, Gemini'
_diffrn_measurement_method '\w scans'
_diffrn_orient_matrix_UB_11 -0.0990142000
_diffrn_orient_matrix_UB_12 -0.0602762000
_diffrn_orient_matrix_UB_13 0.0225257000
_diffrn_orient_matrix_UB_21 -0.0539478000
_diffrn_orient_matrix_UB_22 -0.0075645000
_diffrn_orient_matrix_UB_23 -0.0850289000
_diffrn_orient_matrix_UB_31 0.0240101000
_diffrn_orient_matrix_UB_32 -0.2646349000
_diffrn_orient_matrix_UB_33 -0.0027128000
_diffrn_radiation_collimation 0.8
_diffrn_radiation_monochromator graphite
_diffrn_radiation_probe x-ray
_diffrn_radiation_type CuK\a
_diffrn_radiation_wavelength 1.5418
_diffrn_radiation_xray_symbol Mo
_diffrn_reflns_av_R_equivalents 0.0374
_diffrn_reflns_av_unetI/netI 0.0213
_diffrn_reflns_Laue_measured_fraction_full 0.996
_diffrn_reflns_Laue_measured_fraction_max 0.993
_diffrn_reflns_limit_h_max 17
_diffrn_reflns_limit_h_min -16
_diffrn_reflns_limit_k_max 6
_diffrn_reflns_limit_k_min -7
_diffrn_reflns_limit_l_max 22
_diffrn_reflns_limit_l_min -22
_diffrn_reflns_number 15078
_diffrn_reflns_point_group_measured_fraction_full 0.996
_diffrn_reflns_point_group_measured_fraction_max 0.993
_diffrn_reflns_theta_full 67.680
_diffrn_reflns_theta_max 73.080
_diffrn_reflns_theta_min 3.308
_diffrn_source 'fine-focus sealed X-ray tube'
_diffrn_source_target Mo
_diffrn_source_type 'Enhance (Mo) X-ray source'
_exptl_absorpt_coefficient_mu 2.059
_exptl_absorpt_correction_T_max 1.00000
_exptl_absorpt_correction_T_min 0.35360
_exptl_absorpt_correction_type multi-scan
_exptl_absorpt_process_details
;
CrysAlisPro, Agilent Technologies,
Version 1.171.36.28 (release 01-02-2013 CrysAlis171 .NET)
(compiled Feb  1 2013,16:14:44)
Empirical absorption correction using spherical harmonics,
 implemented in SCALE3 ABSPACK scaling algorithm.
;
_exptl_crystal_colour 'clear whiteish white'
_exptl_crystal_colour_lustre clear
_exptl_crystal_colour_modifier whiteish
_exptl_crystal_colour_primary white
_exptl_crystal_density_diffrn 1.230
_exptl_crystal_description plate
_exptl_crystal_F_000 536
_exptl_crystal_preparation
'1:1 molar ratio of 2,2-dimethylpropionic acid is mixed with 2-aminobenzothiazole were mixed with continuous stirring in methanol.'
_exptl_crystal_recrystallization_method 'Crystallization from methanol solution'
_exptl_crystal_size_max 0.14
_exptl_crystal_size_mid 0.09
_exptl_crystal_size_min 0.08
_refine_diff_density_max 0.263
_refine_diff_density_min -0.263
_refine_diff_density_rms 0.035
_refine_ls_extinction_coef .
_refine_ls_extinction_method none
_refine_ls_goodness_of_fit_ref 1.062
_refine_ls_hydrogen_treatment mixed
_refine_ls_matrix_type full
_refine_ls_number_parameters 169
_refine_ls_number_reflns 2695
_refine_ls_number_restraints 0
_refine_ls_restrained_S_all 1.062
_refine_ls_R_factor_all 0.0511
_refine_ls_R_factor_gt 0.0457
_refine_ls_shift/su_max 0.000
_refine_ls_shift/su_mean 0.000
_refine_ls_structure_factor_coef Fsqd
_refine_ls_weighting_details 'w=1/[\s^2^(Fo^2^)+(0.0729P)^2^+0.2631P] where P=(Fo^2^+2Fc^2^)/3'
_refine_ls_weighting_scheme calc
_refine_ls_wR_factor_gt 0.1271
_refine_ls_wR_factor_ref 0.1341
_reflns_Friedel_coverage 0.000
_reflns_Friedel_fraction_full .
_reflns_Friedel_fraction_max .
_reflns_number_gt 2360
_reflns_number_total 2695
_reflns_threshold_expression 'I > 2\s(I)'
_cod_data_source_file JSSC-2018-263-231.cif
_cod_data_source_block BTzA1
_cod_depositor_comments
;
The following automatic conversions were performed:

data item '_diffrn_radiation_probe' value 'X-ray' was changed to
'x-ray' in accordance with the built-in table derived from the CIF
Core dictionary named 'cif_core.dic' version 2.4.5 last updated on
2014-11-21.

Automatic conversion script
Id: cif_fix_values 8369 2020-08-20 11:38:08Z andrius 
;
_cod_original_cell_volume 1362.49(6)
_cod_database_code 1561070
_chemical_oxdiff_formula 'C H N O S'
_shelx_space_group_comment
;
The symmetry employed for this shelxl refinement is uniquely defined
by the following loop, which should always be used as a source of
symmetry information in preference to the above space-group names.
They are only intended as comments.
;
_reflns_odcompleteness_completeness 96.95
_reflns_odcompleteness_iscentric 1
_reflns_odcompleteness_theta 74.33
_olex2_refinement_description
;
1. Fixed Uiso
 At 1.2 times of:
  All C(H) groups
 At 1.5 times of:
  All C(H,H,H) groups
2.a Aromatic/amide H refined with riding coordinates:
 C12(H12), C13(H13), C14(H14), C18(H18)
2.b Idealised Me refined as rotating group:
 C6(H6A,H6B,H6C), C8(H8A,H8B,H8C), C15(H15A,H15B,H15C)
;

loop_
_space_group_symop_operation_xyz
'x, y, z'
'-x, y+1/2, -z+1/2'
'-x, -y, -z'
'x, -y-1/2, z-1/2'

loop_
_atom_site_label
_atom_site_type_symbol
_atom_site_fract_x
_atom_site_fract_y
_atom_site_fract_z
_atom_site_U_iso_or_equiv
_atom_site_adp_type
_atom_site_occupancy
_atom_site_site_symmetry_order
_atom_site_calc_flag
_atom_site_refinement_flags_posn
_atom_site_refinement_flags_adp
_atom_site_refinement_flags_occupancy
_atom_site_disorder_assembly
_atom_site_disorder_group
S1 S 0.17273(4) 0.60046(9) 0.37687(3) 0.0675(2) Uani 1 1 d . . . . .
O2 O 0.27120(9) 0.2345(3) 0.19873(8) 0.0691(4) Uani 1 1 d . . . . .
O3 O 0.11231(10) 0.3182(3) 0.18874(9) 0.0816(5) Uani 1 1 d . . . . .
N4 N 0.25101(11) 0.9114(3) 0.30233(9) 0.0631(4) Uani 1 1 d . . . . .
N5 N 0.08377(14) 0.9782(4) 0.30099(13) 0.0815(6) Uani 1 1 d . . . . .
C6 C 0.29569(18) 0.6220(5) 0.11074(16) 0.0904(7) Uani 1 1 d . . . . .
H6A H 0.3478 0.5065 0.1154 0.136 Uiso 1 1 calc GR . . . .
H6B H 0.3068 0.7159 0.1563 0.136 Uiso 1 1 calc GR . . . .
H6C H 0.2960 0.7217 0.0676 0.136 Uiso 1 1 calc GR . . . .
C7 C 0.19513(13) 0.4987(3) 0.09941(10) 0.0554(4) Uani 1 1 d . . . . .
C8 C 0.1800(2) 0.3331(4) 0.03069(12) 0.0882(7) Uani 1 1 d . . . . .
H8A H 0.1814 0.4224 -0.0144 0.132 Uiso 1 1 calc GR . . . .
H8B H 0.1166 0.2550 0.0243 0.132 Uiso 1 1 calc GR . . . .
H8C H 0.2326 0.2178 0.0390 0.132 Uiso 1 1 calc GR . . . .
C9 C 0.16766(13) 0.8550(3) 0.32123(10) 0.0589(4) Uani 1 1 d . . . . .
C10 C 0.29874(15) 0.5693(4) 0.37489(10) 0.0629(5) Uani 1 1 d . . . . .
C11 C 0.32691(13) 0.7523(4) 0.33246(10) 0.0591(4) Uani 1 1 d . . . . .
C12 C 0.3655(2) 0.3944(4) 0.40769(14) 0.0822(6) Uani 1 1 d . . . . .
H12 H 0.3457 0.2724 0.4356 0.099 Uiso 1 1 calc R . . . .
C13 C 0.4623(2) 0.4074(5) 0.39762(16) 0.0929(8) Uani 1 1 d . . . . .
H13 H 0.5085 0.2927 0.4192 0.112 Uiso 1 1 calc R . . . .
C14 C 0.49110(17) 0.5875(5) 0.35616(15) 0.0850(7) Uani 1 1 d . . . . .
H14 H 0.5567 0.5927 0.3502 0.102 Uiso 1 1 calc R . . . .
C15 C 0.11166(19) 0.6814(4) 0.08654(15) 0.0837(6) Uani 1 1 d . . . . .
H15A H 0.1200 0.7819 0.1305 0.126 Uiso 1 1 calc GR . . . .
H15B H 0.0481 0.6030 0.0786 0.126 Uiso 1 1 calc GR . . . .
H15C H 0.1142 0.7745 0.0424 0.126 Uiso 1 1 calc GR . . . .
C16 C 0.18915(12) 0.3446(3) 0.16718(10) 0.0533(4) Uani 1 1 d . . . . .
C18 C 0.42460(15) 0.7609(4) 0.32319(13) 0.0755(6) Uani 1 1 d . . . . .
H18 H 0.4450 0.8817 0.2952 0.091 Uiso 1 1 calc R . . . .
H1 H 0.0312(18) 0.936(4) 0.3118(13) 0.074(7) Uiso 1 1 d . . . . .
H2 H 0.0800(19) 1.095(5) 0.2722(14) 0.080(8) Uiso 1 1 d . . . . .
H3 H 0.265(2) 0.139(5) 0.2376(17) 0.107(9) Uiso 1 1 d . . . . .

loop_
_atom_site_aniso_label
_atom_site_aniso_U_11
_atom_site_aniso_U_22
_atom_site_aniso_U_33
_atom_site_aniso_U_23
_atom_site_aniso_U_13
_atom_site_aniso_U_12
S1 0.0727(3) 0.0681(3) 0.0706(3) 0.0062(2) 0.0345(2) -0.0052(2)
O2 0.0507(7) 0.0835(9) 0.0780(8) 0.0226(7) 0.0251(6) 0.0066(6)
O3 0.0576(7) 0.1032(11) 0.0949(10) 0.0334(9) 0.0399(7) 0.0187(8)
N4 0.0503(8) 0.0725(10) 0.0693(9) 0.0113(7) 0.0195(7) -0.0059(7)
N5 0.0561(10) 0.0918(14) 0.1045(14) 0.0283(12) 0.0350(9) 0.0007(9)
C6 0.0703(13) 0.0943(18) 0.1064(18) 0.0249(14) 0.0196(12) -0.0216(12)
C7 0.0553(9) 0.0538(10) 0.0598(9) 0.0008(7) 0.0191(7) -0.0027(7)
C8 0.131(2) 0.0768(14) 0.0610(11) -0.0043(10) 0.0299(12) -0.0016(14)
C9 0.0556(9) 0.0674(11) 0.0575(9) 0.0018(8) 0.0205(7) -0.0078(8)
C10 0.0705(11) 0.0654(11) 0.0567(9) -0.0056(8) 0.0224(8) -0.0013(9)
C11 0.0562(9) 0.0671(11) 0.0557(9) -0.0011(8) 0.0158(7) -0.0020(8)
C12 0.0934(16) 0.0761(15) 0.0823(14) 0.0111(11) 0.0309(12) 0.0141(12)
C13 0.0827(16) 0.0977(19) 0.0989(17) 0.0062(14) 0.0217(13) 0.0263(14)
C14 0.0598(11) 0.1023(18) 0.0949(16) -0.0033(14) 0.0219(11) 0.0101(12)
C15 0.0855(15) 0.0722(14) 0.0986(16) 0.0200(12) 0.0316(12) 0.0180(12)
C16 0.0492(8) 0.0571(9) 0.0572(9) -0.0038(7) 0.0197(7) -0.0006(7)
C18 0.0555(10) 0.0916(15) 0.0821(13) 0.0067(11) 0.0211(9) -0.0042(10)

loop_
_atom_type_symbol
_atom_type_description
_atom_type_scat_dispersion_real
_atom_type_scat_dispersion_imag
_atom_type_scat_source
C C 0.0181 0.0091 'International Tables Vol C Tables 4.2.6.8 and 6.1.1.4'
H H 0.0000 0.0000 'International Tables Vol C Tables 4.2.6.8 and 6.1.1.4'
N N 0.0311 0.0180 'International Tables Vol C Tables 4.2.6.8 and 6.1.1.4'
O O 0.0492 0.0322 'International Tables Vol C Tables 4.2.6.8 and 6.1.1.4'
S S 0.3331 0.5567 'International Tables Vol C Tables 4.2.6.8 and 6.1.1.4'

loop_
_geom_angle_atom_site_label_1
_geom_angle_atom_site_label_2
_geom_angle_atom_site_label_3
_geom_angle
_geom_angle_site_symmetry_1
_geom_angle_site_symmetry_3
C10 S1 C9 89.04(9) . .
C9 N4 C11 111.22(16) . .
C6 C7 C8 110.16(19) . .
C6 C7 C15 109.61(19) . .
C15 C7 C8 109.62(18) . .
C16 C7 C6 111.74(16) . .
C16 C7 C8 105.83(16) . .
C16 C7 C15 109.80(15) . .
N4 C9 S1 115.34(15) . .
N4 C9 N5 123.85(19) . .
N5 C9 S1 120.80(14) . .
C11 C10 S1 109.53(15) . .
C12 C10 S1 128.67(17) . .
C12 C10 C11 121.79(19) . .
N4 C11 C10 114.86(16) . .
C18 C11 N4 126.01(18) . .
C18 C11 C10 119.13(19) . .
C13 C12 C10 117.9(2) . .
C14 C13 C12 120.9(2) . .
C13 C14 C18 121.3(2) . .
O2 C16 C7 115.37(14) . .
O3 C16 O2 122.06(17) . .
O3 C16 C7 122.50(16) . .
C14 C18 C11 119.0(2) . .

loop_
_geom_bond_atom_site_label_1
_geom_bond_atom_site_label_2
_geom_bond_distance
_geom_bond_site_symmetry_2
S1 C9 1.7489(19) .
S1 C10 1.746(2) .
O2 C16 1.300(2) .
O3 C16 1.212(2) .
N4 C9 1.304(2) .
N4 C11 1.392(2) .
N5 C9 1.325(3) .
C6 C7 1.519(3) .
C7 C8 1.528(3) .
C7 C15 1.523(3) .
C7 C16 1.517(2) .
C10 C11 1.393(3) .
C10 C12 1.388(3) .
C11 C18 1.388(3) .
C12 C13 1.382(3) .
C13 C14 1.375(4) .
C14 C18 1.381(3) .
